data_4313889
loop_
_publ_author_name
'Bradley W. Smucker'
'Joshua M. Hudson'
'Mohammad A. Omary'
'Kim R. Dunbar'

_publ_contact_author
;
    Prof. Kim R. Dunbar
    Department of Chemistry
    Texas A&M University
    P.O. Box 30012
    College Station, TX
    7842-3012
    USA
;
_publ_contact_author_email dunbar@mail.chem.tamu.edu
_publ_contact_author_fax 1(979)8457177
_publ_contact_author_phone 1(979)8455235
_publ_section_title
;
 Structural, Magnetic, and Optoelectronic Properties of
 (Diimine)(dithiolato)platinum(II) and -palladium(II) Complexes and Their
 Charge-Transfer Adducts with Nitrile Acceptors
;
_journal_name_full 'Inorganic Chemistry'
_journal_page_first 4714
_journal_page_last 4723
_journal_paper_doi 10.1021/ic0259585
_journal_volume 42
_journal_year 2003
_chemical_formula_sum 'C22 H26 Cl2 N2 O Pt S4'
_chemical_formula_weight 728.71
_chemical_name_systematic
; 
(4,4(-di-tert-butyl-2,2(-bipyridine)platinum(1,3-dithiole-2-one-4,5-dithiolate) 
;
_space_group_IT_number 2
_symmetry_cell_setting triclinic
_symmetry_space_group_name_Hall '-P 1'
_symmetry_space_group_name_H-M 'P -1'
_atom_sites_solution_hydrogens geom
_atom_sites_solution_primary direct
_atom_sites_solution_secondary difmap
_audit_creation_date 19-08-02
_audit_creation_method SHELXL-97
_cell_angle_alpha 69.97(3)
_cell_angle_beta 87.32(3)
_cell_angle_gamma 76.68(3)
_cell_formula_units_Z 2
_cell_length_a 10.401(2)
_cell_length_b 10.522(2)
_cell_length_c 13.214(3)
_cell_measurement_reflns_used 15758
_cell_measurement_temperature 110(2)
_cell_measurement_theta_max 28.41
_cell_measurement_theta_min 1.64
_cell_volume 1321.3(6)
_computing_cell_refinement 'SAINT v4.05 (Bruker, 1996)'
_computing_data_collection 'SMART v4.05 (Bruker, 1996)'
_computing_data_reduction 'XPREP SHELXTL v5 (Bruker, 1994)'
_computing_molecular_graphics 'XP SHELXTL v5 (Bruker, 1994)'
_computing_publication_material 'Ciftab (Sheldrick, 1997)'
_computing_structure_refinement 'SHELXL-97 (Sheldrick, 1997)'
_computing_structure_solution 'SHELXS-97 (Sheldrick, 1990)'
_diffrn_ambient_temperature 110(2)
_diffrn_detector_area_resol_mean '5.7 pixels mm-1'
_diffrn_measured_fraction_theta_full 0.943
_diffrn_measured_fraction_theta_max 0.943
_diffrn_measurement_device_type 'Bruker Smart 1K CCD Area Detector Diffractometer'
_diffrn_measurement_method 'Omega Scans'
_diffrn_radiation_monochromator graphite
_diffrn_radiation_source 'fine-focus sealed tube'
_diffrn_radiation_type MoK\a
_diffrn_radiation_wavelength 0.71073
_diffrn_reflns_av_R_equivalents 0.0384
_diffrn_reflns_av_sigmaI/netI 0.0403
_diffrn_reflns_limit_h_max 13
_diffrn_reflns_limit_h_min -13
_diffrn_reflns_limit_k_max 13
_diffrn_reflns_limit_k_min -13
_diffrn_reflns_limit_l_max 17
_diffrn_reflns_limit_l_min -17
_diffrn_reflns_number 15758
_diffrn_reflns_theta_full 28.41
_diffrn_reflns_theta_max 28.41
_diffrn_reflns_theta_min 1.64
_exptl_absorpt_coefficient_mu 5.847
_exptl_absorpt_correction_type SADABS
_exptl_crystal_colour Violet
_exptl_crystal_density_diffrn 1.832
_exptl_crystal_density_method 'not measured'
_exptl_crystal_description Rectangular
_exptl_crystal_F_000 712
_exptl_crystal_size_max 0.273
_exptl_crystal_size_mid 0.246
_exptl_crystal_size_min 0.193
_refine_diff_density_max 1.389
_refine_diff_density_min -1.846
_refine_diff_density_rms 0.133
_refine_ls_extinction_method none
_refine_ls_goodness_of_fit_ref 0.996
_refine_ls_hydrogen_treatment mixed
_refine_ls_matrix_type full
_refine_ls_number_parameters 298
_refine_ls_number_reflns 6255
_refine_ls_number_restraints 0
_refine_ls_restrained_S_all 0.996
_refine_ls_R_factor_all 0.0318
_refine_ls_R_factor_gt 0.0274
_refine_ls_shift/su_max 0.002
_refine_ls_shift/su_mean 0.000
_refine_ls_structure_factor_coef Fsqd
_refine_ls_weighting_details 'calc w=1/[\s^2^(Fo^2^)+(0.0394P)^2^+0.0000P] where P=(Fo^2^+2Fc^2^)/3'
_refine_ls_weighting_scheme calc
_refine_ls_wR_factor_gt 0.0657
_refine_ls_wR_factor_ref 0.0671
_reflns_number_gt 5621
_reflns_number_total 6255
_reflns_threshold_expression >2sigma(I)
_cod_data_source_file ic0259585si20030213_080256_1.cif
_cod_data_source_block final(dbbpy)Pt(dmid).CH2Cl2
_cod_depositor_comments
;
The following automatic conversions were performed:

'_symmetry_cell_setting' value 'Triclinic' changed to 'triclinic'
according to the built-in table from CIF Core dictionary named
'cif_core.dic' version 2.4.1 from 2010-06-29.

Automatic conversion script
Id: cif_fix_values 1646 2011-03-28 12:23:43Z adriana 

The following automatic conversions were performed:

data name '_atom_site_symetry_multiplicity' was replaced with
'_atom_site_symmetry_multiplicity' as specified in the replacement
file 'data/replacement-values/replacement_tags.lst'.

Automatic conversion script
Id: cif_correct_tags 9268 2022-04-12 08:56:07Z antanas 
;
_cod_original_cell_volume 1321.3(5)
_cod_database_code 4313889

loop_
_symmetry_equiv_pos_as_xyz
'x, y, z'
'-x, -y, -z'

loop_
_atom_site_label
_atom_site_type_symbol
_atom_site_fract_x
_atom_site_fract_y
_atom_site_fract_z
_atom_site_U_iso_or_equiv
_atom_site_adp_type
_atom_site_occupancy
_atom_site_symmetry_multiplicity
_atom_site_calc_flag
_atom_site_refinement_flags
_atom_site_disorder_assembly
_atom_site_disorder_group
Pt2 Pt 0.443283(13) 0.275934(13) 0.539078(10) 0.01944(5) Uani 1 1 d . . .
S1 S 0.32066(10) 0.26488(10) 0.68654(7) 0.0268(2) Uani 1 1 d . . .
S2 S 0.54978(11) 0.05043(10) 0.61682(8) 0.0322(2) Uani 1 1 d . . .
S3 S 0.33064(11) 0.03784(11) 0.90417(8) 0.0306(2) Uani 1 1 d . . .
S4 S 0.54139(11) -0.15762(10) 0.83996(8) 0.0324(2) Uani 1 1 d . . .
O1 O 0.4416(3) -0.2154(3) 1.0337(2) 0.0370(7) Uani 1 1 d . . .
N1 N 0.3485(3) 0.4762(3) 0.4530(2) 0.0208(6) Uani 1 1 d . . .
N2 N 0.5488(3) 0.3095(3) 0.4012(2) 0.0233(6) Uani 1 1 d . . .
C1 C 0.3871(4) 0.0964(4) 0.7735(3) 0.0253(8) Uani 1 1 d . . .
C2 C 0.4824(4) 0.0072(4) 0.7443(3) 0.0254(8) Uani 1 1 d . . .
C3 C 0.4387(4) -0.1289(4) 0.9441(3) 0.0279(8) Uani 1 1 d . . .
C4 C 0.2431(4) 0.5539(4) 0.4834(3) 0.0286(8) Uani 1 1 d . . .
H4A H 0.2188 0.5241 0.5548 0.034 Uiso 1 1 calc R . .
C5 C 0.1689(4) 0.6769(4) 0.4123(3) 0.0278(8) Uani 1 1 d . . .
H5A H 0.0960 0.7271 0.4366 0.033 Uiso 1 1 calc R . .
C6 C 0.2025(4) 0.7257(4) 0.3055(3) 0.0227(7) Uani 1 1 d . . .
C7 C 0.3198(4) 0.6499(4) 0.2767(3) 0.0225(7) Uani 1 1 d . . .
H7A H 0.3510 0.6828 0.2077 0.027 Uiso 1 1 calc R . .
C8 C 0.3891(4) 0.5269(4) 0.3505(3) 0.0202(7) Uani 1 1 d . . .
C9 C 0.1179(4) 0.8525(4) 0.2196(3) 0.0247(8) Uani 1 1 d . . .
C10 C -0.0121(4) 0.9114(4) 0.2649(3) 0.0342(9) Uani 1 1 d . . .
H10A H -0.0625 0.9901 0.2091 0.051 Uiso 1 1 calc R . .
H10B H 0.0072 0.9397 0.3232 0.051 Uiso 1 1 calc R . .
H10C H -0.0622 0.8412 0.2908 0.051 Uiso 1 1 calc R . .
C11 C 0.0844(5) 0.8069(5) 0.1270(4) 0.0414(11) Uani 1 1 d . . .
H11A H 0.1647 0.7704 0.0975 0.062 Uiso 1 1 calc R . .
H11B H 0.0329 0.8854 0.0718 0.062 Uiso 1 1 calc R . .
H11C H 0.0348 0.7364 0.1540 0.062 Uiso 1 1 calc R . .
C12 C 0.1940(4) 0.9663(4) 0.1769(3) 0.0343(9) Uani 1 1 d . . .
H12A H 0.2748 0.9315 0.1471 0.051 Uiso 1 1 calc R . .
H12B H 0.2139 0.9952 0.2347 0.051 Uiso 1 1 calc R . .
H12C H 0.1413 1.0442 0.1219 0.051 Uiso 1 1 calc R . .
C13 C 0.5083(4) 0.4367(4) 0.3247(3) 0.0215(7) Uani 1 1 d . . .
C14 C 0.5777(4) 0.4772(4) 0.2314(3) 0.0232(7) Uani 1 1 d . . .
H14A H 0.5482 0.5649 0.1802 0.028 Uiso 1 1 calc R . .
C15 C 0.6916(4) 0.3883(4) 0.2131(3) 0.0249(8) Uani 1 1 d . . .
C16 C 0.7280(4) 0.2575(4) 0.2911(3) 0.0317(9) Uani 1 1 d . . .
H16A H 0.8014 0.1935 0.2815 0.038 Uiso 1 1 calc R . .
C17 C 0.6563(4) 0.2222(4) 0.3820(3) 0.0321(9) Uani 1 1 d . . .
H17A H 0.6830 0.1337 0.4329 0.039 Uiso 1 1 calc R . .
C18 C 0.7705(4) 0.4373(4) 0.1115(3) 0.0269(8) Uani 1 1 d . . .
C19 C 0.8933(4) 0.3245(5) 0.1088(4) 0.0397(10) Uani 1 1 d . . .
H19A H 0.9493 0.3009 0.1713 0.060 Uiso 1 1 calc R . .
H19B H 0.9409 0.3589 0.0449 0.060 Uiso 1 1 calc R . .
H19C H 0.8662 0.2434 0.1083 0.060 Uiso 1 1 calc R . .
C20 C 0.8116(5) 0.5684(5) 0.1092(4) 0.0452(12) Uani 1 1 d . . .
H20A H 0.7344 0.6379 0.1111 0.068 Uiso 1 1 calc R . .
H20B H 0.8576 0.6025 0.0443 0.068 Uiso 1 1 calc R . .
H20C H 0.8688 0.5471 0.1706 0.068 Uiso 1 1 calc R . .
C21 C 0.6822(4) 0.4727(5) 0.0111(3) 0.0365(10) Uani 1 1 d . . .
H21A H 0.6052 0.5432 0.0116 0.055 Uiso 1 1 calc R . .
H21B H 0.6558 0.3909 0.0115 0.055 Uiso 1 1 calc R . .
H21C H 0.7305 0.5061 -0.0525 0.055 Uiso 1 1 calc R . .
C1S C 0.1823(6) 0.2339(6) 0.3874(8) 0.096(3) Uani 1 1 d . . .
H1SA H 0.2329 0.2148 0.3286 0.116 Uiso 1 1 calc R A 1
H1SB H 0.2438 0.2248 0.4438 0.116 Uiso 1 1 calc R A 1
Cl1 Cl 0.08356(15) 0.11748(15) 0.43643(12) 0.0601(4) Uani 1 1 d . B .
Cl2 Cl 0.0840(4) 0.4016(3) 0.3419(3) 0.0589(10) Uani 0.50 1 d P B 1
Cl2B Cl 0.1436(8) 0.3842(8) 0.2968(5) 0.155(4) Uani 0.50 1 d P B 2

loop_
_atom_site_aniso_label
_atom_site_aniso_U_11
_atom_site_aniso_U_22
_atom_site_aniso_U_33
_atom_site_aniso_U_23
_atom_site_aniso_U_13
_atom_site_aniso_U_12
Pt2 0.02216(8) 0.01917(8) 0.01176(7) -0.00046(5) 0.00093(5) -0.00213(5)
S1 0.0307(5) 0.0237(5) 0.0174(4) -0.0003(4) 0.0062(4) -0.0011(4)
S2 0.0426(6) 0.0245(5) 0.0164(4) 0.0010(4) 0.0071(4) 0.0039(4)
S3 0.0357(5) 0.0293(5) 0.0176(4) 0.0009(4) 0.0064(4) -0.0046(4)
S4 0.0408(6) 0.0240(5) 0.0205(5) 0.0026(4) 0.0040(4) -0.0007(4)
O1 0.0462(19) 0.0331(16) 0.0217(15) 0.0030(13) 0.0038(13) -0.0096(14)
N1 0.0217(15) 0.0215(15) 0.0142(14) -0.0019(12) 0.0038(11) -0.0024(12)
N2 0.0236(15) 0.0222(15) 0.0157(14) 0.0013(12) 0.0042(12) -0.0017(12)
C1 0.031(2) 0.0261(19) 0.0148(17) 0.0001(14) 0.0018(15) -0.0095(16)
C2 0.032(2) 0.0236(18) 0.0142(17) 0.0009(14) 0.0000(15) -0.0046(16)
C3 0.031(2) 0.029(2) 0.0205(18) -0.0021(15) -0.0002(15) -0.0097(16)
C4 0.036(2) 0.028(2) 0.0155(17) -0.0023(15) 0.0068(16) -0.0041(17)
C5 0.028(2) 0.0256(19) 0.0223(19) -0.0057(16) 0.0046(15) 0.0037(16)
C6 0.0259(19) 0.0178(17) 0.0219(18) -0.0045(14) 0.0001(14) -0.0037(14)
C7 0.0240(18) 0.0228(18) 0.0165(17) -0.0022(14) 0.0026(14) -0.0046(15)
C8 0.0247(18) 0.0191(17) 0.0140(16) -0.0017(13) -0.0002(13) -0.0054(14)
C9 0.0274(19) 0.0215(18) 0.0207(18) -0.0050(15) -0.0009(15) 0.0002(15)
C10 0.032(2) 0.028(2) 0.032(2) -0.0029(17) 0.0003(17) 0.0025(17)
C11 0.048(3) 0.037(2) 0.033(2) -0.012(2) -0.015(2) 0.006(2)
C12 0.039(2) 0.025(2) 0.028(2) 0.0024(17) -0.0002(18) -0.0049(17)
C13 0.0227(18) 0.0222(18) 0.0170(17) -0.0046(14) 0.0004(14) -0.0036(14)
C14 0.0229(18) 0.0229(18) 0.0190(17) -0.0018(14) 0.0005(14) -0.0043(15)
C15 0.0220(18) 0.0292(19) 0.0200(18) -0.0060(15) 0.0027(14) -0.0033(15)
C16 0.026(2) 0.033(2) 0.025(2) -0.0056(17) 0.0052(16) 0.0062(16)
C17 0.034(2) 0.0179(18) 0.030(2) 0.0029(16) 0.0081(17) 0.0041(16)
C18 0.0223(18) 0.034(2) 0.0241(19) -0.0102(16) 0.0090(15) -0.0063(16)
C19 0.030(2) 0.049(3) 0.030(2) -0.009(2) 0.0131(18) -0.0002(19)
C20 0.047(3) 0.052(3) 0.051(3) -0.027(2) 0.029(2) -0.030(2)
C21 0.038(2) 0.040(2) 0.024(2) -0.0061(18) 0.0048(18) -0.0045(19)
C1S 0.042(3) 0.048(4) 0.197(9) -0.038(5) -0.019(4) -0.009(3)
Cl1 0.0618(9) 0.0625(9) 0.0649(9) -0.0283(7) 0.0219(7) -0.0250(7)
Cl2 0.0562(19) 0.0311(13) 0.082(3) -0.0086(16) -0.0196(17) -0.0077(13)
Cl2B 0.211(8) 0.150(6) 0.102(5) 0.030(4) -0.062(5) -0.139(6)

loop_
_atom_type_symbol
_atom_type_description
_atom_type_scat_dispersion_real
_atom_type_scat_dispersion_imag
_atom_type_scat_source
C C 0.0033 0.0016 'International Tables Vol C Tables 4.2.6.8 and 6.1.1.4'
H H 0.0000 0.0000 'International Tables Vol C Tables 4.2.6.8 and 6.1.1.4'
Cl Cl 0.1484 0.1585 'International Tables Vol C Tables 4.2.6.8 and 6.1.1.4'
N N 0.0061 0.0033 'International Tables Vol C Tables 4.2.6.8 and 6.1.1.4'
O O 0.0106 0.0060 'International Tables Vol C Tables 4.2.6.8 and 6.1.1.4'
Pt Pt -1.7033 8.3905 'International Tables Vol C Tables 4.2.6.8 and 6.1.1.4'
S S 0.1246 0.1234 'International Tables Vol C Tables 4.2.6.8 and 6.1.1.4'

loop_
_geom_angle_atom_site_label_1
_geom_angle_atom_site_label_2
_geom_angle_atom_site_label_3
_geom_angle
_geom_angle_site_symmetry_1
_geom_angle_site_symmetry_3
_geom_angle_publ_flag
N2 Pt2 N1 79.58(12) . . ?
N2 Pt2 S1 173.62(9) . . ?
N1 Pt2 S1 94.55(9) . . ?
N2 Pt2 S2 95.44(9) . . ?
N1 Pt2 S2 173.72(8) . . ?
S1 Pt2 S2 90.58(5) . . ?
C1 S1 Pt2 102.14(14) . . ?
C2 S2 Pt2 102.05(14) . . ?
C1 S3 C3 96.28(19) . . ?
C2 S4 C3 95.93(19) . . ?
C4 N1 C8 117.9(3) . . ?
C4 N1 Pt2 126.5(2) . . ?
C8 N1 Pt2 115.2(2) . . ?
C17 N2 C13 117.9(3) . . ?
C17 N2 Pt2 126.9(3) . . ?
C13 N2 Pt2 115.1(2) . . ?
C2 C1 S3 117.1(3) . . ?
C2 C1 S1 122.5(3) . . ?
S3 C1 S1 120.4(2) . . ?
C1 C2 S2 122.6(3) . . ?
C1 C2 S4 117.7(3) . . ?
S2 C2 S4 119.7(2) . . ?
O1 C3 S4 123.4(3) . . ?
O1 C3 S3 123.7(3) . . ?
S4 C3 S3 113.0(2) . . ?
N1 C4 C5 122.6(3) . . ?
C6 C5 C4 120.6(4) . . ?
C5 C6 C7 116.3(3) . . ?
C5 C6 C9 123.6(3) . . ?
C7 C6 C9 120.0(3) . . ?
C8 C7 C6 120.5(3) . . ?
N1 C8 C7 121.8(3) . . ?
N1 C8 C13 114.4(3) . . ?
C7 C8 C13 123.8(3) . . ?
C12 C9 C6 110.1(3) . . ?
C12 C9 C10 108.5(3) . . ?
C6 C9 C10 111.8(3) . . ?
C12 C9 C11 109.7(3) . . ?
C6 C9 C11 108.2(3) . . ?
C10 C9 C11 108.5(3) . . ?
N2 C13 C14 121.0(3) . . ?
N2 C13 C8 115.1(3) . . ?
C14 C13 C8 123.8(3) . . ?
C13 C14 C15 121.0(3) . . ?
C16 C15 C14 116.6(3) . . ?
C16 C15 C18 123.2(3) . . ?
C14 C15 C18 120.2(3) . . ?
C17 C16 C15 120.3(4) . . ?
N2 C17 C16 123.1(4) . . ?
C20 C18 C21 108.6(4) . . ?
C20 C18 C15 108.6(3) . . ?
C21 C18 C15 109.3(3) . . ?
C20 C18 C19 110.1(4) . . ?
C21 C18 C19 108.5(3) . . ?
C15 C18 C19 111.6(3) . . ?
Cl2B C1S Cl1 127.3(5) . . ?
Cl2B C1S Cl2 30.0(3) . . ?
Cl1 C1S Cl2 109.3(4) . . ?

loop_
_geom_bond_atom_site_label_1
_geom_bond_atom_site_label_2
_geom_bond_distance
_geom_bond_site_symmetry_2
_geom_bond_publ_flag
Pt2 N2 2.050(3) . ?
Pt2 N1 2.052(3) . ?
Pt2 S1 2.2623(12) . ?
Pt2 S2 2.2667(13) . ?
S1 C1 1.748(4) . ?
S2 C2 1.746(4) . ?
S3 C1 1.746(4) . ?
S3 C3 1.770(4) . ?
S4 C2 1.750(4) . ?
S4 C3 1.768(4) . ?
O1 C3 1.218(4) . ?
N1 C4 1.342(5) . ?
N1 C8 1.361(4) . ?
N2 C17 1.348(5) . ?
N2 C13 1.358(5) . ?
C1 C2 1.340(6) . ?
C4 C5 1.389(5) . ?
C5 C6 1.385(5) . ?
C6 C7 1.409(5) . ?
C6 C9 1.535(5) . ?
C7 C8 1.384(5) . ?
C8 C13 1.481(5) . ?
C9 C12 1.520(5) . ?
C9 C10 1.538(5) . ?
C9 C11 1.539(6) . ?
C13 C14 1.386(5) . ?
C14 C15 1.398(5) . ?
C15 C16 1.387(5) . ?
C15 C18 1.537(5) . ?
C16 C17 1.369(5) . ?
C18 C20 1.525(6) . ?
C18 C21 1.536(6) . ?
C18 C19 1.539(6) . ?
C1S Cl2B 1.597(9) . ?
C1S Cl1 1.718(6) . ?
C1S Cl2 1.738(7) . ?
